data_2204688
loop_
_publ_author_name
'Vencato, Ivo'
'Ferri, Pedro H.'
'Santos, Suzana C.'
'Santos, Lourivaldo S.'
'Lariucci, Carlito'
'Napolitano, Hamilton B.'

_publ_section_title
;
 1-(4-Methoxyphenyl)-2-(2-nitrophenoxy)propan-1-one
;
_journal_issue 12
_journal_name_full 'Acta Crystallographica Section E'
_journal_page_first o2498
_journal_page_last o2500
_journal_paper_doi 10.1107/S1600536804030260
_journal_volume 60
_journal_year 2004
_chemical_formula_iupac 'C16 H15 N O5'
_chemical_formula_moiety 'C16 H15 N O5'
_chemical_formula_sum 'C16 H15 N O5'
_chemical_formula_weight 301.29
_chemical_melting_point .403E-305
_chemical_name_systematic
;
1-(4-Methoxyphenyl)-2-(2-nitrophenoxy)propan-1-one
;
_space_group_IT_number 14
_symmetry_cell_setting monoclinic
_symmetry_space_group_name_Hall '-P 2ybc'
_symmetry_space_group_name_H-M 'P 1 21/c 1'
_atom_sites_solution_hydrogens geom
_atom_sites_solution_primary direct
_atom_sites_solution_secondary difmap
_cell_angle_alpha 90.00
_cell_angle_beta 94.99(3)
_cell_angle_gamma 90.00
_cell_formula_units_Z 4
_cell_length_a 8.851(2)
_cell_length_b 9.858(2)
_cell_length_c 17.255(3)
_cell_measurement_reflns_used 25
_cell_measurement_temperature 293(2)
_cell_measurement_theta_max 13.61
_cell_measurement_theta_min 10.37
_cell_volume 1499.8(5)
_computing_cell_refinement 'CAD-4 EXPRESS'
_computing_data_collection 'CAD-4 EXPRESS (Enraf-Nonius, 1994)'
_computing_data_reduction 'XCAD4 (Harms & Wocadlo, 1995)'
_computing_molecular_graphics 'ORTEP-3 for Windows (Farrugia, 1997)'
_computing_publication_material 'WinGX (Farrugia, 1999)'
_computing_structure_refinement 'SHELXL97 (Sheldrick, 1997)'
_computing_structure_solution 'SHELXS97 (Sheldrick, 1997)'
_diffrn_ambient_temperature 293(2)
_diffrn_measured_fraction_theta_full 1.000
_diffrn_measured_fraction_theta_max 1.000
_diffrn_measurement_device \k-geometry
_diffrn_measurement_device_type 'Enraf-Nonius CAD-4'
_diffrn_measurement_method 'non-profiled \w/2\q'
_diffrn_radiation_monochromator graphite
_diffrn_radiation_source 'fine-focus sealed tube'
_diffrn_radiation_type MoK\a
_diffrn_radiation_wavelength 0.71073
_diffrn_reflns_av_R_equivalents 0.0233
_diffrn_reflns_av_sigmaI/netI 0.0182
_diffrn_reflns_limit_h_max 10
_diffrn_reflns_limit_h_min -10
_diffrn_reflns_limit_k_max 11
_diffrn_reflns_limit_k_min 0
_diffrn_reflns_limit_l_max 20
_diffrn_reflns_limit_l_min 0
_diffrn_reflns_number 2738
_diffrn_reflns_theta_full 25.00
_diffrn_reflns_theta_max 25.0
_diffrn_reflns_theta_min 2.31
_diffrn_standards_decay_% <1
_diffrn_standards_interval_time 120
_diffrn_standards_number 2
_exptl_absorpt_coefficient_mu 0.100
_exptl_absorpt_correction_type none
_exptl_crystal_colour colourless
_exptl_crystal_density_diffrn 1.334
_exptl_crystal_density_meas ?
_exptl_crystal_density_method .
_exptl_crystal_description block
_exptl_crystal_F_000 632
_exptl_crystal_size_max 0.35
_exptl_crystal_size_mid 0.33
_exptl_crystal_size_min 0.33
_refine_diff_density_max 0.254
_refine_diff_density_min -0.201
_refine_ls_extinction_coef 0.056(4)
_refine_ls_extinction_expression Fc^*^=kFc[1+0.001xFc^2^\l^3^/sin(2\q)]^-1/4^
_refine_ls_extinction_method 'SHELXL97 (Sheldrick, 1997)'
_refine_ls_goodness_of_fit_ref 1.041
_refine_ls_hydrogen_treatment mixed
_refine_ls_matrix_type full
_refine_ls_number_parameters 206
_refine_ls_number_reflns 2643
_refine_ls_number_restraints 0
_refine_ls_restrained_S_all 1.041
_refine_ls_R_factor_all 0.059
_refine_ls_R_factor_gt 0.042
_refine_ls_shift/su_max 0.000
_refine_ls_shift/su_mean 0.000
_refine_ls_structure_factor_coef Fsqd
_refine_ls_weighting_details 'w = 1/[\s^2^(Fo^2^)+(0.0651P)^2^+0.3965P] where P=(Fo^2^+2Fc^2^)/3'
_refine_ls_weighting_scheme calc
_refine_ls_wR_factor_gt 0.118
_refine_ls_wR_factor_ref 0.129
_reflns_number_gt 2080
_reflns_number_total 2643
_reflns_threshold_expression I>2\s(I)
_cod_data_source_file gh6006.cif
_cod_data_source_block II
_cod_depositor_comments
;
The following automatic conversions were performed:
'_symmetry_cell_setting' value 'Monoclinic' changed to 'monoclinic'
according to '/home/saulius/struct/CIF-dictionaries/cif_core.dic'
dictionary named 'cif_core.dic' version 2.4.1 from 2010-06-29.

Automatic conversion script
Id: cif_fix_enum 1527 2010-12-29 10:47:43Z saulius 

The following automatic conversions were performed:

'_symmetry_cell_setting' value 'Monoclinic' changed to 'monoclinic'
according to /home/saulius/struct/CIF-dictionaries/cif_core.dic
dictionary named 'cif_core.dic' version 2.4.1 from 2010-06-29.

Automatic conversion script
Id: cif_fix_values 1715 2011-07-08 13:25:40Z adriana 
;
_cod_original_sg_symbol_H-M 'P  1 21/c 1'
_cod_database_code 2204688
_cod_database_fobs_code 2204688

loop_
_symmetry_equiv_pos_as_xyz
'x, y, z'
'-x, y+1/2, -z+1/2'
'-x, -y, -z'
'x, -y-1/2, z-1/2'

loop_
_atom_site_label
_atom_site_fract_x
_atom_site_fract_y
_atom_site_fract_z
_atom_site_U_iso_or_equiv
_atom_site_adp_type
_atom_site_calc_flag
_atom_site_refinement_flags
_atom_site_occupancy
_atom_site_type_symbol
O1 0.14241(14) 0.93771(13) 0.17171(7) 0.0576(4) Uani d . 1 O
O2 0.10978(15) 0.76576(13) 0.29073(8) 0.0607(4) Uani d . 1 O
O4 0.2464(2) 0.9577(2) 0.02752(10) 0.1005(6) Uani d . 1 O
O5 0.4702(2) 0.87703(19) 0.05173(11) 0.1018(6) Uani d . 1 O
N1 0.3620(2) 0.94670(19) 0.06865(11) 0.0674(5) Uani d . 1 N
C1 0.3798(2) 1.02035(18) 0.14230(10) 0.0514(5) Uani d . 1 C
C2 0.5114(2) 1.0928(2) 0.15909(13) 0.0660(6) Uani d . 1 C
H2 0.5854 1.0945 0.1240 0.079 Uiso calc R 1 H
C3 0.5330(2) 1.1630(3) 0.22829(14) 0.0720(6) Uani d . 1 C
H3 0.624(3) 1.212(2) 0.2395(14) 0.086 Uiso d . 1 H
C4 0.4232(2) 1.1562(2) 0.28001(13) 0.0661(6) Uani d . 1 C
H4 0.4377 1.2025 0.3270 0.079 Uiso calc R 1 H
C5 0.2924(2) 1.0823(2) 0.26354(11) 0.0552(5) Uani d . 1 C
H5 0.2207 1.0781 0.2998 0.066 Uiso calc R 1 H
C6 0.26663(19) 1.01402(17) 0.19345(10) 0.0463(4) Uani d . 1 C
C7 0.0126(2) 0.95223(19) 0.21514(10) 0.0491(4) Uani d . 1 C
H7 0.000(2) 1.045(2) 0.2281(12) 0.059 Uiso d . 1 H
C8 0.02786(18) 0.86543(17) 0.28873(10) 0.0455(4) Uani d . 1 C
C9 -0.06337(18) 0.89992(17) 0.35361(10) 0.0450(4) Uani d . 1 C
C10 -0.1288(2) 1.02644(18) 0.36237(11) 0.0532(5) Uani d . 1 C
H10 -0.1199 1.0924 0.3245 0.064 Uiso calc R 1 H
C11 -0.2069(2) 1.05634(19) 0.42622(11) 0.0564(5) Uani d . 1 C
H11 -0.2477 1.1424 0.4316 0.068 Uiso calc R 1 H
C12 -0.2245(2) 0.95849(19) 0.48197(10) 0.0520(5) Uani d . 1 C
C13 -0.1634(2) 0.8298(2) 0.47267(11) 0.0618(5) Uani d . 1 C
H13 -0.1773 0.7624 0.5091 0.074 Uiso calc R 1 H
C14 -0.0834(2) 0.80189(19) 0.41038(11) 0.0558(5) Uani d . 1 C
H14 -0.0414 0.7161 0.4056 0.067 Uiso calc R 1 H
C15 -0.3619(3) 1.1076(2) 0.55923(12) 0.0709(6) Uani d . 1 C
H15A -0.4106 1.1069 0.6068 0.106 Uiso calc R 1 H
H15B -0.4351 1.1291 0.5166 0.106 Uiso calc R 1 H
H15C -0.2828 1.1745 0.5625 0.106 Uiso calc R 1 H
C16 -0.1215(2) 0.9033(3) 0.16219(12) 0.0703(6) Uani d . 1 C
H16A -0.1314 0.9579 0.1160 0.105 Uiso calc R 1 H
H16B -0.2122 0.9107 0.1887 0.105 Uiso calc R 1 H
H16C -0.1061 0.8103 0.1484 0.105 Uiso calc R 1 H
O3 -0.29809(17) 0.97659(15) 0.54685(8) 0.0679(4) Uani d . 1 O

loop_
_atom_site_aniso_label
_atom_site_aniso_U_11
_atom_site_aniso_U_22
_atom_site_aniso_U_33
_atom_site_aniso_U_12
_atom_site_aniso_U_13
_atom_site_aniso_U_23
O1 0.0607(8) 0.0597(8) 0.0553(8) -0.0129(6) 0.0217(6) -0.0150(6)
O2 0.0638(8) 0.0514(8) 0.0682(9) 0.0117(7) 0.0131(6) -0.0022(6)
O4 0.1121(14) 0.1365(18) 0.0531(10) 0.0006(13) 0.0083(10) -0.0090(10)
O5 0.1354(16) 0.0846(12) 0.0927(13) 0.0260(11) 0.0506(11) -0.0079(10)
N1 0.0863(13) 0.0687(12) 0.0510(10) 0.0004(10) 0.0280(9) 0.0063(8)
C1 0.0604(11) 0.0493(10) 0.0466(9) 0.0049(8) 0.0167(8) 0.0073(8)
C2 0.0570(12) 0.0714(13) 0.0728(14) -0.0013(10) 0.0231(10) 0.0127(11)
C3 0.0550(12) 0.0798(15) 0.0811(15) -0.0143(11) 0.0045(10) 0.0046(12)
C4 0.0672(12) 0.0693(13) 0.0612(12) -0.0105(10) 0.0028(10) -0.0051(10)
C5 0.0582(11) 0.0590(11) 0.0502(10) -0.0052(9) 0.0152(8) -0.0036(8)
C6 0.0510(9) 0.0412(9) 0.0481(9) -0.0005(8) 0.0119(7) 0.0033(7)
C7 0.0501(10) 0.0481(10) 0.0506(10) -0.0036(8) 0.0130(8) -0.0024(8)
C8 0.0424(9) 0.0409(9) 0.0532(10) -0.0044(7) 0.0044(7) -0.0060(8)
C9 0.0459(9) 0.0429(9) 0.0460(9) -0.0023(7) 0.0031(7) -0.0014(7)
C10 0.0607(11) 0.0471(10) 0.0534(11) 0.0046(8) 0.0134(8) 0.0070(8)
C11 0.0655(12) 0.0490(10) 0.0562(11) 0.0092(9) 0.0134(9) 0.0007(8)
C12 0.0563(10) 0.0581(11) 0.0420(9) 0.0014(8) 0.0058(8) -0.0014(8)
C13 0.0856(14) 0.0525(11) 0.0487(10) 0.0043(10) 0.0128(10) 0.0105(8)
C14 0.0725(12) 0.0439(10) 0.0513(10) 0.0070(9) 0.0071(9) 0.0020(8)
C15 0.0748(13) 0.0816(15) 0.0580(12) 0.0149(12) 0.0158(10) -0.0087(11)
C16 0.0625(12) 0.0887(16) 0.0584(12) -0.0087(11) -0.0020(9) 0.0081(11)
O3 0.0864(10) 0.0724(9) 0.0473(8) 0.0108(8) 0.0201(7) 0.0009(6)

loop_
_atom_type_symbol
_atom_type_description
_atom_type_scat_dispersion_real
_atom_type_scat_dispersion_imag
_atom_type_scat_source
C C 0.0033 0.0016 'International Tables Vol C Tables 4.2.6.8 and 6.1.1.4'
H H 0.0000 0.0000 'International Tables Vol C Tables 4.2.6.8 and 6.1.1.4'
N N 0.0061 0.0033 'International Tables Vol C Tables 4.2.6.8 and 6.1.1.4'
O O 0.0106 0.0060 'International Tables Vol C Tables 4.2.6.8 and 6.1.1.4'

loop_
_geom_angle_atom_site_label_1
_geom_angle_atom_site_label_2
_geom_angle_atom_site_label_3
_geom_angle
_geom_angle_publ_flag
C6 O1 C7 117.85(13) yes
O4 N1 O5 123.4(2) yes
O4 N1 C1 119.49(19) yes
O5 N1 C1 117.1(2) yes
C2 C1 C6 122.16(18) ?
C2 C1 N1 117.83(17) ?
C6 C1 N1 120.00(17) ?
C1 C2 C3 119.60(19) ?
C1 C2 H2 120.2 ?
C3 C2 H2 120.2 ?
C4 C3 C2 119.0(2) ?
C4 C3 H3 122.0(14) ?
C2 C3 H3 119.0(14) ?
C5 C4 C3 121.4(2) ?
C5 C4 H4 119.3 ?
C3 C4 H4 119.3 ?
C4 C5 C6 120.60(17) ?
C4 C5 H5 119.7 ?
C6 C5 H5 119.7 ?
O1 C6 C5 125.31(15) ?
O1 C6 C1 117.36(16) ?
C5 C6 C1 117.29(16) ?
O1 C7 C16 105.98(15) ?
O1 C7 C8 111.22(15) yes
C16 C7 C8 109.36(15) ?
O1 C7 H7 109.4(12) ?
C16 C7 H7 110.4(12) ?
C8 C7 H7 110.4(12) ?
O2 C8 C9 121.82(16) yes
O2 C8 C7 118.95(15) yes
C9 C8 C7 119.14(15) yes
C10 C9 C14 117.70(16) ?
C10 C9 C8 123.39(16) ?
C14 C9 C8 118.90(16) ?
C11 C10 C9 121.36(17) ?
C11 C10 H10 119.3 ?
C9 C10 H10 119.3 ?
C12 C11 C10 120.04(17) ?
C12 C11 H11 120.0 ?
C10 C11 H11 120.0 ?
O3 C12 C11 125.09(17) ?
O3 C12 C13 115.72(16) ?
C11 C12 C13 119.18(17) ?
C14 C13 C12 120.44(18) ?
C14 C13 H13 119.8 ?
C12 C13 H13 119.8 ?
C13 C14 C9 121.22(17) ?
C13 C14 H14 119.4 ?
C9 C14 H14 119.4 ?
O3 C15 H15A 109.5 ?
O3 C15 H15B 109.5 ?
H15A C15 H15B 109.5 ?
O3 C15 H15C 109.5 ?
H15A C15 H15C 109.5 ?
H15B C15 H15C 109.5 ?
C7 C16 H16A 109.5 ?
C7 C16 H16B 109.5 ?
H16A C16 H16B 109.5 ?
C7 C16 H16C 109.5 ?
H16A C16 H16C 109.5 ?
H16B C16 H16C 109.5 ?
C12 O3 C15 117.77(16) ?

loop_
_geom_bond_atom_site_label_1
_geom_bond_atom_site_label_2
_geom_bond_distance
_geom_bond_publ_flag
O1 C6 1.358(2) yes
O1 C7 1.432(2) yes
O2 C8 1.220(2) yes
O4 N1 1.198(2) yes
O5 N1 1.234(2) yes
N1 C1 1.460(3) yes
C1 C2 1.376(3) ?
C1 C6 1.393(2) ?
C2 C3 1.379(3) ?
C2 H2 0.9300 ?
C3 C4 1.377(3) ?
C3 H3 0.95(2) ?
C4 C5 1.376(3) ?
C4 H4 0.9300 ?
C5 C6 1.386(3) ?
C5 H5 0.9300 ?
C7 C16 1.513(3) ?
C7 C8 1.527(3) yes
C7 H7 0.95(2) ?
C8 C9 1.476(2) yes
C9 C10 1.389(2) ?
C9 C14 1.398(3) ?
C10 C11 1.383(3) ?
C10 H10 0.9300 ?
C11 C12 1.381(3) ?
C11 H11 0.9300 ?
C12 O3 1.355(2) ?
C12 C13 1.394(3) ?
C13 C14 1.366(3) ?
C13 H13 0.9300 ?
C14 H14 0.9300 ?
C15 O3 1.433(3) ?
C15 H15A 0.9600 ?
C15 H15B 0.9600 ?
C15 H15C 0.9600 ?
C16 H16A 0.9600 ?
C16 H16B 0.9600 ?
C16 H16C 0.9600 ?

loop_
_geom_hbond_atom_site_label_D
_geom_hbond_atom_site_label_H
_geom_hbond_atom_site_label_A
_geom_hbond_site_symmetry_A
_geom_hbond_distance_DH
_geom_hbond_distance_HA
_geom_hbond_distance_DA
_geom_hbond_angle_DHA
_geom_hbond_publ_flag
C3 H3 O2 2_655 0.95(2) 2.51(2) 3.363(3) 149.6(19) yes
C7 H7 O2 2 0.95(2) 2.39(2) 3.274(2) 153.7(17) yes

loop_
_geom_torsion_atom_site_label_1
_geom_torsion_atom_site_label_2
_geom_torsion_atom_site_label_3
_geom_torsion_atom_site_label_4
_geom_torsion
_geom_torsion_publ_flag
O4 N1 C1 C2 -131.6(2) ?
O5 N1 C1 C2 47.3(3) ?
O4 N1 C1 C6 49.4(3) yes
O5 N1 C1 C6 -131.7(2) ?
C6 C1 C2 C3 -0.6(3) ?
N1 C1 C2 C3 -179.6(2) ?
C1 C2 C3 C4 1.5(3) ?
C2 C3 C4 C5 -0.7(3) ?
C3 C4 C5 C6 -1.0(3) ?
C7 O1 C6 C5 15.1(3) yes
C7 O1 C6 C1 -167.31(16) ?
C4 C5 C6 O1 179.50(18) ?
C4 C5 C6 C1 1.9(3) ?
C2 C1 C6 O1 -178.91(17) ?
N1 C1 C6 O1 0.0(3) ?
C2 C1 C6 C5 -1.1(3) ?
N1 C1 C6 C5 177.84(17) ?
C6 O1 C7 C16 158.16(16) ?
C6 O1 C7 C8 -83.09(19) ?
O1 C7 C8 O2 -24.4(2) ?
C16 C7 C8 O2 92.3(2) ?
O1 C7 C8 C9 159.03(14) ?
C16 C7 C8 C9 -84.3(2) ?
O2 C8 C9 C10 164.16(17) yes
C7 C8 C9 C10 -19.4(2) ?
O2 C8 C9 C14 -14.6(3) ?
C7 C8 C9 C14 161.91(16) ?
C14 C9 C10 C11 2.1(3) ?
C8 C9 C10 C11 -176.67(17) ?
C9 C10 C11 C12 -1.6(3) ?
C10 C11 C12 O3 179.72(18) ?
C10 C11 C12 C13 -0.4(3) ?
O3 C12 C13 C14 -178.18(18) ?
C11 C12 C13 C14 1.9(3) ?
C12 C13 C14 C9 -1.5(3) ?
C10 C9 C14 C13 -0.5(3) ?
C8 C9 C14 C13 178.28(17) ?
C11 C12 O3 C15 -0.6(3) yes
C13 C12 O3 C15 179.58(18) ?

loop_
_cod_related_entry_id
_cod_related_entry_database
_cod_related_entry_code
1 ChemSpider 17404038
